data_4327088
loop_
_publ_author_name
'Daniel Tofan'
'Brandi M. Cossairt'
'Christopher C. Cummins'

_publ_section_title
;
 White Phosphorus Activation at a Metal-Phosphorus Triple Bond: a New
 Route to cyclo-Triphosphorus or cyclo-Pentaphosphorus Complexes of
 Niobium
;
_journal_name_full 'Inorganic Chemistry'
_journal_page_first 12349
_journal_page_last 12358
_journal_paper_doi 10.1021/ic2014607
_journal_volume 50
_journal_year 2011
_chemical_formula_sum 'C43 H68 N3 Na Nb O P3'
_chemical_formula_weight 851.81
_chemical_name_systematic
; 
 ? 
;
_space_group_IT_number 14
_symmetry_cell_setting monoclinic
_symmetry_space_group_name_Hall '-P 2yn'
_symmetry_space_group_name_H-M 'P 1 21/n 1'
_atom_sites_solution_hydrogens geom
_atom_sites_solution_primary direct
_atom_sites_solution_secondary difmap
_audit_creation_method SHELXL-97
_cell_angle_alpha 90.00
_cell_angle_beta 100.1870(10)
_cell_angle_gamma 90.00
_cell_formula_units_Z 4
_cell_length_a 12.8900(9)
_cell_length_b 19.0324(14)
_cell_length_c 19.1027(14)
_cell_measurement_reflns_used 9302
_cell_measurement_temperature 100(2)
_cell_measurement_theta_max 30.72
_cell_measurement_theta_min 2.35
_cell_volume 4612.5(6)
_computing_cell_refinement 'SAINT 7.46A (Bruker-AXS, 2009)'
_computing_data_collection 'APEX2 v2009.9.0 (Bruker-AXS, 2009)'
_computing_data_reduction 'SAINT 7.46A (Bruker-AXS, 2009)'
_computing_molecular_graphics 'Bruker SHELXTL'
_computing_publication_material 'Bruker SHELXTL'
_computing_structure_refinement 'SHELXL-97 (Sheldrick, 2008)'
_computing_structure_solution 'SHELXS-97 (Sheldrick, 2008)'
_diffrn_ambient_temperature 100(2)
_diffrn_detector_area_resol_mean 8.3
_diffrn_measured_fraction_theta_full 1.000
_diffrn_measured_fraction_theta_max 1.000
_diffrn_measurement_device_type 'Bruker Smart APEX CCD'
_diffrn_measurement_method '\f and \w scans'
_diffrn_radiation_monochromator graphite
_diffrn_radiation_source 'fine-focus sealed tube'
_diffrn_radiation_type MoK\a
_diffrn_radiation_wavelength 0.71073
_diffrn_reflns_av_R_equivalents 0.0630
_diffrn_reflns_av_sigmaI/netI 0.0358
_diffrn_reflns_limit_h_max 17
_diffrn_reflns_limit_h_min -17
_diffrn_reflns_limit_k_max 26
_diffrn_reflns_limit_k_min -26
_diffrn_reflns_limit_l_max 26
_diffrn_reflns_limit_l_min -26
_diffrn_reflns_number 119506
_diffrn_reflns_theta_full 29.58
_diffrn_reflns_theta_max 29.58
_diffrn_reflns_theta_min 1.52
_exptl_absorpt_coefficient_mu 0.408
_exptl_absorpt_correction_T_max 0.9603
_exptl_absorpt_correction_T_min 0.9049
_exptl_absorpt_correction_type multi-scan
_exptl_absorpt_process_details 'SADABS (Sheldrick, 2009)'
_exptl_crystal_colour orange
_exptl_crystal_density_diffrn 1.227
_exptl_crystal_description block
_exptl_crystal_F_000 1808
_exptl_crystal_size_max 0.25
_exptl_crystal_size_mid 0.10
_exptl_crystal_size_min 0.10
_refine_diff_density_max 0.463
_refine_diff_density_min -0.660
_refine_diff_density_rms 0.069
_refine_ls_extinction_method none
_refine_ls_goodness_of_fit_ref 1.046
_refine_ls_hydrogen_treatment constr
_refine_ls_matrix_type full
_refine_ls_number_parameters 484
_refine_ls_number_reflns 12950
_refine_ls_number_restraints 0
_refine_ls_restrained_S_all 1.046
_refine_ls_R_factor_all 0.0540
_refine_ls_R_factor_gt 0.0335
_refine_ls_shift/su_max 0.002
_refine_ls_shift/su_mean 0.000
_refine_ls_structure_factor_coef Fsqd
_refine_ls_weighting_details 'calc w=1/[\s^2^(Fo^2^)+(0.0323P)^2^+3.0899P] where P=(Fo^2^+2Fc^2^)/3'
_refine_ls_weighting_scheme calc
_refine_ls_wR_factor_gt 0.0748
_refine_ls_wR_factor_ref 0.0842
_reflns_number_gt 10054
_reflns_number_total 12950
_reflns_threshold_expression >2sigma(I)
_cod_data_source_file ic2014607_si_002.cif
_cod_data_source_block 11074-NbP3
_cod_depositor_comments
;

2022-02-23
Z value and formula fixed to values more according to usual
chemical conventions.                 miguel
;
_cod_original_formula_sum 'C86 H136 N6 Na2 Nb2 O2 P6'
_cod_original_formula_weight 1703.63
_cod_original_formula_units_Z 2
_cod_database_code 4327088

loop_
_symmetry_equiv_pos_as_xyz
'x, y, z'
'-x+1/2, y+1/2, -z+1/2'
'-x, -y, -z'
'x-1/2, -y-1/2, z-1/2'

loop_
_atom_site_label
_atom_site_type_symbol
_atom_site_fract_x
_atom_site_fract_y
_atom_site_fract_z
_atom_site_U_iso_or_equiv
_atom_site_adp_type
_atom_site_occupancy
_atom_site_symmetry_multiplicity
_atom_site_calc_flag
_atom_site_refinement_flags
Nb1 Nb 0.220405(12) 0.818229(8) 0.489861(8) 0.01634(4) Uani 1 1 d .
P1 P 0.07343(4) 0.90398(3) 0.50260(3) 0.02146(10) Uani 1 1 d .
P2 P 0.15823(4) 0.92537(3) 0.41609(3) 0.02343(10) Uani 1 1 d .
P3 P 0.04559(4) 0.83952(3) 0.40713(3) 0.02439(10) Uani 1 1 d .
Na1 Na 0.06750(6) 1.01639(4) 0.61050(4) 0.02311(15) Uani 1 1 d .
O1S O 0.01780(10) 0.94862(7) 0.69820(7) 0.0282(3) Uani 1 1 d .
C1S C 0.00408(17) 0.87619(11) 0.67944(12) 0.0318(4) Uani 1 1 d .
H1S1 H 0.0269 0.8457 0.7213 0.038 Uiso 1 1 calc R
H1S2 H 0.0446 0.8636 0.6418 0.038 Uiso 1 1 calc R
C2S C -0.11232(18) 0.86938(12) 0.65290(13) 0.0378(5) Uani 1 1 d .
H2S1 H -0.1363 0.8203 0.6563 0.045 Uiso 1 1 calc R
H2S2 H -0.1317 0.8857 0.6031 0.045 Uiso 1 1 calc R
C3S C -0.15845(17) 0.91795(12) 0.70435(13) 0.0368(5) Uani 1 1 d .
H3S1 H -0.2170 0.9466 0.6784 0.044 Uiso 1 1 calc R
H3S2 H -0.1847 0.8903 0.7415 0.044 Uiso 1 1 calc R
C4S C -0.06495(17) 0.96460(12) 0.73703(11) 0.0336(5) Uani 1 1 d .
H4S1 H -0.0844 1.0149 0.7319 0.040 Uiso 1 1 calc R
H4S2 H -0.0425 0.9538 0.7882 0.040 Uiso 1 1 calc R
N1 N 0.31466(11) 0.87582(8) 0.56610(8) 0.0182(3) Uani 1 1 d .
N2 N 0.14623(11) 0.74119(8) 0.53781(8) 0.0191(3) Uani 1 1 d .
N3 N 0.32105(13) 0.78997(8) 0.42092(8) 0.0241(3) Uani 1 1 d .
C11 C 0.29533(13) 0.93737(9) 0.60367(9) 0.0190(3) Uani 1 1 d .
C12 C 0.28246(13) 0.93527(10) 0.67471(10) 0.0212(3) Uani 1 1 d .
H12 H 0.2828 0.8912 0.6981 0.025 Uiso 1 1 calc R
C13 C 0.26919(14) 0.99651(10) 0.71196(10) 0.0232(4) Uani 1 1 d .
C14 C 0.26614(14) 1.06120(10) 0.67692(10) 0.0240(4) Uani 1 1 d .
H14 H 0.2578 1.1032 0.7022 0.029 Uiso 1 1 calc R
C15 C 0.27522(14) 1.06480(10) 0.60494(10) 0.0226(4) Uani 1 1 d .
C16 C 0.28949(13) 1.00261(9) 0.56922(10) 0.0208(3) Uani 1 1 d .
H16 H 0.2954 1.0045 0.5204 0.025 Uiso 1 1 calc R
C131 C 0.26060(18) 0.99272(12) 0.78984(10) 0.0325(5) Uani 1 1 d .
H13A H 0.2080 0.9573 0.7965 0.049 Uiso 1 1 calc R
H13B H 0.2391 1.0386 0.8056 0.049 Uiso 1 1 calc R
H13C H 0.3291 0.9797 0.8179 0.049 Uiso 1 1 calc R
C151 C 0.27087(16) 1.13454(10) 0.56665(11) 0.0291(4) Uani 1 1 d .
H15A H 0.1987 1.1528 0.5594 0.044 Uiso 1 1 calc R
H15B H 0.2927 1.1281 0.5205 0.044 Uiso 1 1 calc R
H15C H 0.3184 1.1679 0.5953 0.044 Uiso 1 1 calc R
C17 C 0.40459(13) 0.83214(9) 0.59976(10) 0.0204(3) Uani 1 1 d .
H17A H 0.4094 0.7917 0.5679 0.024 Uiso 1 1 calc R
H17B H 0.3869 0.8130 0.6444 0.024 Uiso 1 1 calc R
C18 C 0.51629(14) 0.86530(10) 0.61819(10) 0.0231(4) Uani 1 1 d .
C181 C 0.53285(16) 0.90147(12) 0.69101(11) 0.0325(5) Uani 1 1 d .
H18A H 0.5146 0.8688 0.7266 0.049 Uiso 1 1 calc R
H18B H 0.4877 0.9431 0.6885 0.049 Uiso 1 1 calc R
H18C H 0.6068 0.9156 0.7044 0.049 Uiso 1 1 calc R
C182 C 0.53713(16) 0.91693(12) 0.56148(12) 0.0330(5) Uani 1 1 d .
H18D H 0.6101 0.9335 0.5729 0.050 Uiso 1 1 calc R
H18E H 0.4890 0.9570 0.5599 0.050 Uiso 1 1 calc R
H18F H 0.5257 0.8935 0.5151 0.050 Uiso 1 1 calc R
C183 C 0.59337(16) 0.80357(12) 0.62294(14) 0.0372(5) Uani 1 1 d .
H18G H 0.5869 0.7809 0.5763 0.056 Uiso 1 1 calc R
H18H H 0.5770 0.7695 0.6579 0.056 Uiso 1 1 calc R
H18I H 0.6656 0.8208 0.6377 0.056 Uiso 1 1 calc R
C21 C 0.22134(13) 0.71669(9) 0.59751(9) 0.0191(3) Uani 1 1 d .
C22 C 0.30358(14) 0.67274(9) 0.58705(10) 0.0207(3) Uani 1 1 d .
H22 H 0.3056 0.6553 0.5407 0.025 Uiso 1 1 calc R
C23 C 0.38335(15) 0.65386(10) 0.64366(10) 0.0243(4) Uani 1 1 d .
C24 C 0.37943(15) 0.67963(10) 0.71123(10) 0.0257(4) Uani 1 1 d .
H24 H 0.4336 0.6674 0.7498 0.031 Uiso 1 1 calc R
C25 C 0.29735(15) 0.72316(10) 0.72341(10) 0.0234(4) Uani 1 1 d .
C26 C 0.21838(14) 0.74061(10) 0.66667(10) 0.0219(4) Uani 1 1 d .
H26 H 0.1613 0.7692 0.6748 0.026 Uiso 1 1 calc R
C231 C 0.47217(17) 0.60714(12) 0.63069(12) 0.0352(5) Uani 1 1 d .
H23A H 0.5314 0.6116 0.6704 0.053 Uiso 1 1 calc R
H23B H 0.4949 0.6212 0.5864 0.053 Uiso 1 1 calc R
H23C H 0.4480 0.5582 0.6268 0.053 Uiso 1 1 calc R
C251 C 0.29810(18) 0.75604(12) 0.79549(11) 0.0328(5) Uani 1 1 d .
H25A H 0.3338 0.8017 0.7977 0.049 Uiso 1 1 calc R
H25B H 0.3355 0.7251 0.8326 0.049 Uiso 1 1 calc R
H25C H 0.2254 0.7627 0.8029 0.049 Uiso 1 1 calc R
C27 C 0.03546(14) 0.72964(10) 0.54533(11) 0.0247(4) Uani 1 1 d .
H27A H -0.0086 0.7650 0.5158 0.030 Uiso 1 1 calc R
H27B H 0.0294 0.7387 0.5955 0.030 Uiso 1 1 calc R
C28 C -0.01116(15) 0.65637(11) 0.52475(12) 0.0303(4) Uani 1 1 d .
C281 C 0.04247(18) 0.59927(12) 0.57422(14) 0.0425(6) Uani 1 1 d .
H28A H 0.0054 0.5546 0.5631 0.064 Uiso 1 1 calc R
H28B H 0.0407 0.6122 0.6237 0.064 Uiso 1 1 calc R
H28C H 0.1159 0.5943 0.5678 0.064 Uiso 1 1 calc R
C282 C -0.12709(18) 0.65968(14) 0.53226(19) 0.0581(8) Uani 1 1 d .
H28D H -0.1631 0.6958 0.5003 0.087 Uiso 1 1 calc R
H28E H -0.1323 0.6713 0.5815 0.087 Uiso 1 1 calc R
H28F H -0.1603 0.6140 0.5198 0.087 Uiso 1 1 calc R
C283 C -0.0020(2) 0.63930(14) 0.44839(14) 0.0541(7) Uani 1 1 d .
H28G H -0.0378 0.6757 0.4167 0.081 Uiso 1 1 calc R
H28H H -0.0349 0.5936 0.4352 0.081 Uiso 1 1 calc R
H28I H 0.0725 0.6375 0.4440 0.081 Uiso 1 1 calc R
C31 C 0.35016(15) 0.71843(10) 0.41814(9) 0.0227(4) Uani 1 1 d .
C32 C 0.45570(16) 0.69676(11) 0.43779(11) 0.0287(4) Uani 1 1 d .
H32 H 0.5092 0.7310 0.4511 0.034 Uiso 1 1 calc R
C33 C 0.48287(17) 0.62613(12) 0.43799(11) 0.0339(5) Uani 1 1 d .
C34 C 0.40463(18) 0.57642(11) 0.41967(11) 0.0337(5) Uani 1 1 d .
H34 H 0.4229 0.5280 0.4215 0.040 Uiso 1 1 calc R
C35 C 0.29979(18) 0.59579(11) 0.39859(11) 0.0305(4) Uani 1 1 d .
C36 C 0.27374(16) 0.66681(10) 0.39723(10) 0.0264(4) Uani 1 1 d .
H36 H 0.2025 0.6805 0.3818 0.032 Uiso 1 1 calc R
C331 C 0.5973(2) 0.60415(15) 0.45761(15) 0.0499(7) Uani 1 1 d .
H33A H 0.6012 0.5556 0.4751 0.075 Uiso 1 1 calc R
H33B H 0.6337 0.6353 0.4949 0.075 Uiso 1 1 calc R
H33C H 0.6310 0.6073 0.4156 0.075 Uiso 1 1 calc R
C351 C 0.2158(2) 0.54073(13) 0.37733(15) 0.0490(6) Uani 1 1 d .
H35A H 0.2442 0.5028 0.3516 0.073 Uiso 1 1 calc R
H35B H 0.1550 0.5620 0.3466 0.073 Uiso 1 1 calc R
H35C H 0.1937 0.5217 0.4200 0.073 Uiso 1 1 calc R
C37 C 0.38433(15) 0.84014(11) 0.38702(11) 0.0274(4) Uani 1 1 d .
H37A H 0.4597 0.8313 0.4062 0.033 Uiso 1 1 calc R
H37B H 0.3679 0.8882 0.4018 0.033 Uiso 1 1 calc R
C38 C 0.36947(17) 0.83880(11) 0.30450(11) 0.0295(4) Uani 1 1 d .
C381 C 0.2551(2) 0.83226(15) 0.27091(12) 0.0449(6) Uani 1 1 d .
H38A H 0.2266 0.7882 0.2863 0.067 Uiso 1 1 calc R
H38B H 0.2486 0.8323 0.2190 0.067 Uiso 1 1 calc R
H38C H 0.2156 0.8720 0.2856 0.067 Uiso 1 1 calc R
C382 C 0.4148(2) 0.90792(13) 0.28275(14) 0.0449(6) Uani 1 1 d .
H38D H 0.3745 0.9473 0.2974 0.067 Uiso 1 1 calc R
H38E H 0.4102 0.9089 0.2310 0.067 Uiso 1 1 calc R
H38F H 0.4887 0.9120 0.3059 0.067 Uiso 1 1 calc R
C383 C 0.4334(2) 0.77912(13) 0.27925(13) 0.0451(6) Uani 1 1 d .
H38G H 0.5070 0.7826 0.3032 0.068 Uiso 1 1 calc R
H38H H 0.4300 0.7827 0.2277 0.068 Uiso 1 1 calc R
H38I H 0.4042 0.7338 0.2906 0.068 Uiso 1 1 calc R

loop_
_atom_site_aniso_label
_atom_site_aniso_U_11
_atom_site_aniso_U_22
_atom_site_aniso_U_33
_atom_site_aniso_U_23
_atom_site_aniso_U_13
_atom_site_aniso_U_12
Nb1 0.01472(7) 0.01558(7) 0.01722(7) 0.00012(6) -0.00127(5) 0.00127(6)
P1 0.0190(2) 0.0225(2) 0.0217(2) 0.00096(18) 0.00008(18) 0.00517(18)
P2 0.0224(2) 0.0221(2) 0.0249(2) 0.00569(19) 0.00168(19) 0.00410(18)
P3 0.0222(2) 0.0243(2) 0.0228(2) -0.00006(19) -0.00655(19) 0.00262(19)
Na1 0.0182(3) 0.0245(4) 0.0256(4) 0.0041(3) 0.0010(3) 0.0019(3)
O1S 0.0240(7) 0.0295(8) 0.0316(7) 0.0057(6) 0.0058(6) -0.0007(6)
C1S 0.0341(11) 0.0282(11) 0.0347(11) 0.0088(9) 0.0104(9) 0.0035(8)
C2S 0.0343(11) 0.0355(12) 0.0422(13) 0.0002(10) 0.0031(10) -0.0067(9)
C3S 0.0254(10) 0.0407(13) 0.0450(13) 0.0100(10) 0.0080(9) 0.0012(9)
C4S 0.0388(12) 0.0373(12) 0.0257(10) 0.0016(9) 0.0087(9) 0.0021(9)
N1 0.0157(7) 0.0170(7) 0.0204(7) -0.0001(6) -0.0008(6) 0.0018(5)
N2 0.0146(6) 0.0186(7) 0.0223(7) 0.0022(6) -0.0020(6) 0.0002(5)
N3 0.0270(8) 0.0208(8) 0.0250(8) -0.0010(6) 0.0062(7) 0.0016(6)
C11 0.0132(7) 0.0191(8) 0.0231(8) -0.0028(7) -0.0009(7) -0.0005(6)
C12 0.0179(8) 0.0211(9) 0.0229(9) 0.0004(7) -0.0007(7) 0.0005(7)
C13 0.0168(8) 0.0274(10) 0.0233(9) -0.0034(7) -0.0024(7) 0.0004(7)
C14 0.0186(8) 0.0223(9) 0.0303(10) -0.0075(7) 0.0019(7) 0.0001(7)
C15 0.0160(8) 0.0193(9) 0.0324(10) -0.0009(7) 0.0038(7) -0.0005(6)
C16 0.0167(8) 0.0218(9) 0.0230(8) -0.0007(7) 0.0015(7) 0.0002(7)
C131 0.0360(11) 0.0360(12) 0.0237(9) -0.0055(8) 0.0003(8) 0.0044(9)
C151 0.0302(10) 0.0193(9) 0.0395(11) 0.0007(8) 0.0111(9) 0.0009(8)
C17 0.0157(7) 0.0179(9) 0.0254(9) -0.0008(7) -0.0025(7) 0.0007(6)
C18 0.0160(8) 0.0238(9) 0.0281(9) -0.0021(7) -0.0001(7) -0.0015(7)
C181 0.0216(9) 0.0419(12) 0.0318(11) -0.0084(9) -0.0016(8) -0.0087(8)
C182 0.0217(9) 0.0417(13) 0.0359(11) 0.0053(9) 0.0056(8) -0.0053(8)
C183 0.0184(9) 0.0344(12) 0.0548(14) -0.0062(10) -0.0042(9) 0.0033(8)
C21 0.0170(8) 0.0170(8) 0.0216(8) 0.0033(7) -0.0012(7) -0.0020(6)
C22 0.0209(8) 0.0191(9) 0.0209(8) 0.0024(7) 0.0002(7) 0.0005(7)
C23 0.0232(9) 0.0206(9) 0.0273(9) 0.0040(7) -0.0002(7) 0.0043(7)
C24 0.0265(9) 0.0244(9) 0.0234(9) 0.0058(8) -0.0033(7) 0.0035(8)
C25 0.0276(9) 0.0216(9) 0.0204(8) 0.0037(7) 0.0022(7) -0.0012(7)
C26 0.0207(8) 0.0194(9) 0.0249(9) 0.0018(7) 0.0026(7) 0.0005(7)
C231 0.0327(11) 0.0373(12) 0.0321(11) 0.0026(9) -0.0037(9) 0.0165(9)
C251 0.0418(12) 0.0313(11) 0.0236(9) 0.0027(8) 0.0010(9) 0.0027(9)
C27 0.0166(8) 0.0234(9) 0.0321(10) 0.0049(8) -0.0013(7) -0.0010(7)
C28 0.0212(9) 0.0247(10) 0.0410(12) 0.0057(9) -0.0055(8) -0.0057(8)
C281 0.0353(12) 0.0275(12) 0.0583(15) 0.0154(11) -0.0094(11) -0.0088(9)
C282 0.0216(11) 0.0409(14) 0.108(3) 0.0079(15) 0.0013(13) -0.0112(10)
C283 0.0737(19) 0.0406(15) 0.0430(14) -0.0074(11) -0.0038(13) -0.0295(14)
C31 0.0279(9) 0.0225(9) 0.0175(8) 0.0002(7) 0.0030(7) 0.0039(7)
C32 0.0271(10) 0.0313(11) 0.0267(10) 0.0021(8) 0.0018(8) 0.0021(8)
C33 0.0324(11) 0.0387(12) 0.0310(11) 0.0077(9) 0.0065(9) 0.0132(9)
C34 0.0470(13) 0.0244(10) 0.0306(10) 0.0022(8) 0.0093(10) 0.0118(9)
C35 0.0419(12) 0.0225(10) 0.0258(10) -0.0018(8) 0.0024(9) 0.0007(8)
C36 0.0272(9) 0.0271(10) 0.0236(9) -0.0011(7) 0.0003(8) 0.0035(8)
C331 0.0380(13) 0.0542(16) 0.0586(16) 0.0151(13) 0.0116(12) 0.0208(12)
C351 0.0639(17) 0.0266(12) 0.0517(15) -0.0045(11) -0.0028(13) -0.0066(11)
C37 0.0250(9) 0.0259(10) 0.0315(10) -0.0049(8) 0.0058(8) -0.0002(8)
C38 0.0388(11) 0.0246(10) 0.0280(10) -0.0003(8) 0.0136(9) 0.0015(8)
C381 0.0494(14) 0.0560(16) 0.0273(11) -0.0037(10) 0.0013(10) -0.0065(12)
C382 0.0515(15) 0.0372(13) 0.0494(14) 0.0080(11) 0.0179(12) 0.0011(11)
C383 0.0696(17) 0.0370(13) 0.0331(12) 0.0004(10) 0.0210(12) 0.0137(12)

loop_
_atom_type_symbol
_atom_type_description
_atom_type_scat_dispersion_real
_atom_type_scat_dispersion_imag
_atom_type_scat_source
C C 0.0033 0.0016 'International Tables Vol C Tables 4.2.6.8 and 6.1.1.4'
H H 0.0000 0.0000 'International Tables Vol C Tables 4.2.6.8 and 6.1.1.4'
N N 0.0061 0.0033 'International Tables Vol C Tables 4.2.6.8 and 6.1.1.4'
O O 0.0106 0.0060 'International Tables Vol C Tables 4.2.6.8 and 6.1.1.4'
Na Na 0.0362 0.0249 'International Tables Vol C Tables 4.2.6.8 and 6.1.1.4'
P P 0.1023 0.0942 'International Tables Vol C Tables 4.2.6.8 and 6.1.1.4'
Nb Nb -2.0727 0.6215 'International Tables Vol C Tables 4.2.6.8 and 6.1.1.4'

loop_
_geom_angle_atom_site_label_1
_geom_angle_atom_site_label_2
_geom_angle_atom_site_label_3
_geom_angle
_geom_angle_site_symmetry_1
_geom_angle_site_symmetry_3
N1 Nb1 N2 109.30(6) . .
N1 Nb1 N3 103.39(6) . .
N2 Nb1 N3 119.38(6) . .
N1 Nb1 P2 93.13(4) . .
N2 Nb1 P2 134.30(4) . .
N3 Nb1 P2 91.57(5) . .
N1 Nb1 P1 86.94(4) . .
N2 Nb1 P1 90.12(4) . .
N3 Nb1 P1 141.82(5) . .
P2 Nb1 P1 50.784(16) . .
N1 Nb1 P3 134.97(4) . .
N2 Nb1 P3 87.69(4) . .
N3 Nb1 P3 103.37(5) . .
P2 Nb1 P3 50.711(17) . .
P1 Nb1 P3 50.580(16) . .
P3 P1 P2 59.93(2) . .
P3 P1 Nb1 64.733(18) . .
P2 P1 Nb1 64.193(18) . .
P3 P1 Na1 71.93(2) . 3_576
P2 P1 Na1 71.20(2) . 3_576
Nb1 P1 Na1 128.73(2) . 3_576
P3 P1 Na1 164.62(3) . .
P2 P1 Na1 117.96(3) . .
Nb1 P1 Na1 129.56(2) . .
Na1 P1 Na1 92.84(2) 3_576 .
P3 P2 P1 60.03(2) . .
P3 P2 Nb1 65.083(19) . .
P1 P2 Nb1 65.024(18) . .
P3 P2 Na1 70.00(2) . 3_576
P1 P2 Na1 66.70(2) . 3_576
Nb1 P2 Na1 125.54(2) . 3_576
P2 P3 P1 60.04(2) . .
P2 P3 Nb1 64.206(19) . .
P1 P3 Nb1 64.688(18) . .
P2 P3 Na1 68.75(2) . 3_576
P1 P3 Na1 66.18(2) . 3_576
Nb1 P3 Na1 123.82(2) . 3_576
O1S Na1 C14 101.11(6) . .
O1S Na1 C15 126.47(6) . .
C14 Na1 C15 28.79(6) . .
O1S Na1 P1 127.05(5) . 3_576
C14 Na1 P1 124.65(5) . 3_576
C15 Na1 P1 105.35(5) . 3_576
O1S Na1 C13 77.16(5) . .
C14 Na1 C13 27.83(5) . .
C15 Na1 C13 49.32(6) . .
P1 Na1 C13 152.42(5) 3_576 .
O1S Na1 P1 98.40(5) . .
C14 Na1 P1 113.65(5) . .
C15 Na1 P1 93.85(4) . .
P1 Na1 P1 87.16(2) 3_576 .
C13 Na1 P1 103.45(4) . .
O1S Na1 P2 86.85(4) . 3_576
C14 Na1 P2 137.16(5) . 3_576
C15 Na1 P2 138.22(5) . 3_576
P1 Na1 P2 42.101(16) 3_576 3_576
C13 Na1 P2 147.75(5) . 3_576
P1 Na1 P2 106.50(3) . 3_576
O1S Na1 P3 113.00(5) . 3_576
C14 Na1 P3 98.96(5) . 3_576
C15 Na1 P3 97.87(4) . 3_576
P1 Na1 P3 41.891(16) 3_576 3_576
C13 Na1 P3 121.55(5) . 3_576
P1 Na1 P3 129.02(3) . 3_576
P2 Na1 P3 41.250(16) 3_576 3_576
O1S Na1 C16 121.74(6) . .
C14 Na1 C16 47.77(5) . .
C15 Na1 C16 26.60(5) . .
P1 Na1 C16 109.23(4) 3_576 .
C13 Na1 C16 54.42(5) . .
P1 Na1 C16 68.10(4) . .
P2 Na1 C16 151.12(4) 3_576 .
P3 Na1 C16 118.92(4) 3_576 .
C1S O1S C4S 105.30(15) . .
C1S O1S Na1 113.45(12) . .
C4S O1S Na1 125.97(12) . .
O1S C1S C2S 103.90(17) . .
C1S C2S C3S 101.99(18) . .
C4S C3S C2S 104.00(17) . .
O1S C4S C3S 105.58(17) . .
C11 N1 C17 116.02(14) . .
C11 N1 Nb1 131.93(11) . .
C17 N1 Nb1 109.28(10) . .
C21 N2 C27 113.70(14) . .
C21 N2 Nb1 106.51(10) . .
C27 N2 Nb1 133.20(11) . .
C31 N3 C37 115.75(15) . .
C31 N3 Nb1 118.19(12) . .
C37 N3 Nb1 124.47(12) . .
C12 C11 C16 118.42(16) . .
C12 C11 N1 121.98(16) . .
C16 C11 N1 119.59(16) . .
C13 C12 C11 121.29(17) . .
C12 C13 C14 119.21(17) . .
C12 C13 C131 120.00(18) . .
C14 C13 C131 120.78(17) . .
C12 C13 Na1 86.89(11) . .
C14 C13 Na1 68.25(10) . .
C131 C13 Na1 116.01(12) . .
C13 C14 C15 120.81(17) . .
C13 C14 Na1 83.92(11) . .
C15 C14 Na1 78.32(11) . .
C16 C15 C14 118.64(17) . .
C16 C15 C151 120.36(17) . .
C14 C15 C151 121.00(17) . .
C16 C15 Na1 87.13(11) . .
C14 C15 Na1 72.89(10) . .
C151 C15 Na1 110.31(12) . .
C15 C16 C11 121.55(17) . .
C15 C16 Na1 66.27(10) . .
C11 C16 Na1 86.05(10) . .
N1 C17 C18 119.60(15) . .
C182 C18 C183 110.08(17) . .
C182 C18 C181 110.02(17) . .
C183 C18 C181 107.83(17) . .
C182 C18 C17 111.98(16) . .
C183 C18 C17 105.50(15) . .
C181 C18 C17 111.26(15) . .
C22 C21 C26 118.55(16) . .
C22 C21 N2 120.29(16) . .
C26 C21 N2 120.99(16) . .
C21 C22 C23 121.12(17) . .
C24 C23 C22 118.96(17) . .
C24 C23 C231 121.01(17) . .
C22 C23 C231 120.03(18) . .
C23 C24 C25 121.17(17) . .
C26 C25 C24 118.96(17) . .
C26 C25 C251 119.84(18) . .
C24 C25 C251 121.00(17) . .
C25 C26 C21 121.22(17) . .
N2 C27 C28 116.74(16) . .
C283 C28 C281 109.8(2) . .
C283 C28 C282 110.0(2) . .
C281 C28 C282 108.4(2) . .
C283 C28 C27 110.21(18) . .
C281 C28 C27 111.93(17) . .
C282 C28 C27 106.41(18) . .
C36 C31 C32 117.97(18) . .
C36 C31 N3 120.55(17) . .
C32 C31 N3 121.46(18) . .
C33 C32 C31 121.0(2) . .
C34 C33 C32 119.3(2) . .
C34 C33 C331 120.6(2) . .
C32 C33 C331 120.1(2) . .
C33 C34 C35 121.37(19) . .
C34 C35 C36 118.8(2) . .
C34 C35 C351 120.5(2) . .
C36 C35 C351 120.7(2) . .
C35 C36 C31 121.44(19) . .
N3 C37 C38 117.09(16) . .
C381 C38 C382 110.4(2) . .
C381 C38 C383 110.2(2) . .
C382 C38 C383 107.49(18) . .
C381 C38 C37 111.67(17) . .
C382 C38 C37 106.10(18) . .
C383 C38 C37 110.81(18) . .

loop_
_geom_bond_atom_site_label_1
_geom_bond_atom_site_label_2
_geom_bond_distance
_geom_bond_site_symmetry_2
Nb1 N1 2.0427(15) .
Nb1 N2 2.0526(15) .
Nb1 N3 2.0762(16) .
Nb1 P2 2.5272(5) .
Nb1 P1 2.5447(5) .
Nb1 P3 2.5456(5) .
P1 P3 2.1745(7) .
P1 P2 2.1749(7) .
P1 Na1 2.9794(9) 3_576
P1 Na1 2.9812(9) .
P2 P3 2.1724(7) .
P2 Na1 3.0709(9) 3_576
P3 Na1 3.0961(9) 3_576
Na1 O1S 2.2936(15) .
Na1 C14 2.7828(19) .
Na1 C15 2.8513(19) .
Na1 P1 2.9792(9) 3_576
Na1 C13 2.9793(19) .
Na1 P2 3.0708(9) 3_576
Na1 P3 3.0961(9) 3_576
Na1 C16 3.1107(19) .
O1S C1S 1.427(3) .
O1S C4S 1.435(2) .
C1S C2S 1.502(3) .
C2S C3S 1.543(3) .
C3S C4S 1.538(3) .
N1 C11 1.419(2) .
N1 C17 1.478(2) .
N2 C21 1.437(2) .
N2 C27 1.476(2) .
N3 C31 1.416(2) .
N3 C37 1.478(3) .
C11 C12 1.397(2) .
C11 C16 1.401(3) .
C12 C13 1.392(3) .
C13 C14 1.399(3) .
C13 C131 1.513(3) .
C14 C15 1.402(3) .
C15 C16 1.394(3) .
C15 C151 1.512(3) .
C17 C18 1.554(2) .
C18 C182 1.521(3) .
C18 C183 1.531(3) .
C18 C181 1.533(3) .
C21 C22 1.392(2) .
C21 C26 1.404(3) .
C22 C23 1.401(2) .
C23 C24 1.390(3) .
C23 C231 1.504(3) .
C24 C25 1.395(3) .
C25 C26 1.390(3) .
C25 C251 1.511(3) .
C27 C28 1.542(3) .
C28 C283 1.519(3) .
C28 C281 1.524(3) .
C28 C282 1.528(3) .
C31 C36 1.399(3) .
C31 C32 1.408(3) .
C32 C33 1.389(3) .
C33 C34 1.382(3) .
C33 C331 1.515(3) .
C34 C35 1.390(3) .
C35 C36 1.392(3) .
C35 C351 1.510(3) .
C37 C38 1.554(3) .
C38 C381 1.505(3) .
C38 C382 1.527(3) .
C38 C383 1.531(3) .
